data_7229806
loop_
_publ_author_name
'You, Li-Xin'
'Zhao, Bai-Bei'
'Liu, Hui-Jie'
'Wang, Shu-Ju'
'Xiong, Gang'
'He, Yong-Ke'
'Ding, Fu'
'Joos, Jonas J.'
'Smet, Philippe F.'
'Sun, Ya-Guang'

_publ_section_title
;
 2D and 3D lanthanide metal--organic frameworks constructed from three
 benzenedicarboxylate ligands: synthesis, structure and luminescent
 properties
;
_journal_issue 5
_journal_name_full CrystEngComm
_journal_page_first 615
_journal_paper_doi 10.1039/C7CE01773A
_journal_volume 20
_journal_year 2018
_chemical_formula_moiety 'C51 H39 N O29 Sm4, C3 H7 N O, H2 O'
_chemical_formula_sum 'C54 H48 N2 O31 Sm4'
_chemical_formula_weight 1822.34
_space_group_crystal_system triclinic
_space_group_IT_number 2
_space_group_name_Hall '-P 1'
_space_group_name_H-M_alt 'P -1'
_symmetry_space_group_name_Hall '-P 1'
_symmetry_space_group_name_H-M 'P -1'
_atom_sites_solution_hydrogens mixed
_atom_sites_solution_primary direct
_audit_block_doi 10.5517/cc1j7mm0
_audit_creation_date 2017-12-04
_audit_creation_method
;
Olex2 1.2
(compiled 2016.09.09 svn.r3337 for OlexSys, GUI svn.r5227)
;
_audit_update_record
;
2015-06-18 deposited with the CCDC.
2017-12-27 downloaded from the CCDC.
;
_cell_angle_alpha 86.18(3)
_cell_angle_beta 83.88(3)
_cell_angle_gamma 78.24(3)
_cell_formula_units_Z 2
_cell_length_a 10.860(2)
_cell_length_b 14.230(3)
_cell_length_c 20.180(4)
_cell_measurement_reflns_used 7798
_cell_measurement_temperature 293
_cell_measurement_theta_max 27.5
_cell_measurement_theta_min 3.1
_cell_volume 3032.5(11)
_computing_cell_refinement
;
CrystalClear-SM Expert 2.0 r1 (Rigaku, 2009)
;
_computing_data_collection
;
CrystalClear-SM Expert 2.0 r1 (Rigaku, 2009)
;
_computing_data_reduction
;
CrystalClear-SM Expert 2.0 r1 (Rigaku, 2009)
;
_computing_molecular_graphics 'Olex2 (Dolomanov et al., 2009)'
_computing_publication_material 'Olex2 (Dolomanov et al., 2009)'
_computing_structure_refinement 'ShelXL (Sheldrick, 2015)'
_computing_structure_solution 'ShelXS (Sheldrick, 2008)'
_diffrn_ambient_temperature 293
_diffrn_detector CCD
_diffrn_detector_area_resol_mean 13.6612
_diffrn_measured_fraction_theta_full 0.997
_diffrn_measured_fraction_theta_max 0.992
_diffrn_measurement_details
;
scan:
    Number of images: 180
               Slice: -60.0000 - 120.0000
         Image width: 1.0000
            Exp time: 20.0000
       Rotation axis: Omega
               Omega: 0.0000
                 Chi: 54.0000
                 Phi: 0.0000
                 XTD: 50.1547
              2theta: 29.8697
scan:
    Number of images: 180
               Slice: -60.0000 - 120.0000
         Image width: 1.0000
            Exp time: 20.0000
       Rotation axis: Omega
               Omega: 0.0000
                 Chi: 54.0000
                 Phi: 120.0000
                 XTD: 50.1547
              2theta: 29.8697
scan:
    Number of images: 180
               Slice: -60.0000 - 120.0000
         Image width: 1.0000
            Exp time: 20.0000
       Rotation axis: Omega
               Omega: 0.0000
                 Chi: 54.0000
                 Phi: 240.0000
                 XTD: 50.1547
              2theta: 29.8697
;
_diffrn_measurement_device
;
XtaLABmini: Fixed Chi 2 circle
;
_diffrn_measurement_device_type 'Rigaku Mercury375R (2x2 bin mode)'
_diffrn_measurement_method 'profile data from \w-scans'
_diffrn_measurement_specimen_support Fiber
_diffrn_orient_matrix_type d*Trek
_diffrn_orient_matrix_UB_11 0.092379
_diffrn_orient_matrix_UB_12 0.018883
_diffrn_orient_matrix_UB_13 -0.006104
_diffrn_orient_matrix_UB_21 -0.001376
_diffrn_orient_matrix_UB_22 -0.069896
_diffrn_orient_matrix_UB_23 -0.016611
_diffrn_orient_matrix_UB_31 -0.010742
_diffrn_orient_matrix_UB_32 0.013679
_diffrn_orient_matrix_UB_33 -0.046743
_diffrn_radiation_monochromator graphite
_diffrn_radiation_type MoK\a
_diffrn_radiation_wavelength 0.71073
_diffrn_reflns_av_R_equivalents 0.0875
_diffrn_reflns_av_unetI/netI 0.0923
_diffrn_reflns_Laue_measured_fraction_full 0.997
_diffrn_reflns_Laue_measured_fraction_max 0.992
_diffrn_reflns_limit_h_max 14
_diffrn_reflns_limit_h_min -14
_diffrn_reflns_limit_k_max 18
_diffrn_reflns_limit_k_min -18
_diffrn_reflns_limit_l_max 26
_diffrn_reflns_limit_l_min -26
_diffrn_reflns_number 31561
_diffrn_reflns_point_group_measured_fraction_full 0.997
_diffrn_reflns_point_group_measured_fraction_max 0.992
_diffrn_reflns_theta_full 25.242
_diffrn_reflns_theta_max 27.569
_diffrn_reflns_theta_min 3.049
_diffrn_source 'Sealed Tube'
_diffrn_source_current 12.0
_diffrn_source_power 0.6
_diffrn_source_voltage 50.0
_exptl_absorpt_coefficient_mu 3.911
_exptl_absorpt_correction_T_max 0.998
_exptl_absorpt_correction_T_min 0.996
_exptl_absorpt_correction_type numerical
_exptl_crystal_colour Colorless
_exptl_crystal_density_diffrn 1.996
_exptl_crystal_description Prism
_exptl_crystal_F_000 1764
_exptl_crystal_size_max 0.2
_exptl_crystal_size_mid 0.2
_exptl_crystal_size_min 0.2
_refine_diff_density_max 1.402
_refine_diff_density_min -1.972
_refine_diff_density_rms 0.182
_refine_ls_extinction_method none
_refine_ls_goodness_of_fit_ref 1.069
_refine_ls_hydrogen_treatment constr
_refine_ls_matrix_type full
_refine_ls_number_parameters 824
_refine_ls_number_reflns 13925
_refine_ls_number_restraints 0
_refine_ls_restrained_S_all 1.069
_refine_ls_R_factor_all 0.0631
_refine_ls_R_factor_gt 0.0466
_refine_ls_shift/su_max 0.003
_refine_ls_shift/su_mean 0.000
_refine_ls_structure_factor_coef Fsqd
_refine_ls_weighting_details 'w=1/[\s^2^(Fo^2^)+(0.0354P)^2^] where P=(Fo^2^+2Fc^2^)/3'
_refine_ls_weighting_scheme calc
_refine_ls_wR_factor_gt 0.1051
_refine_ls_wR_factor_ref 0.1173
_reflns_Friedel_coverage 0.000
_reflns_number_gt 11233
_reflns_number_total 13925
_reflns_threshold_expression 'I > 2\s(I)'
_cod_data_source_file c7ce01773a2.cif
_cod_data_source_block shelxl
_cod_depositor_comments
;
The following automatic conversions were performed:

'_exptl_absorpt_correction_type' value 'Numerical' changed to
'numerical' according to
/home/data/users/saulius/crontab/automatic-downloads/rss-feeds/RSC/lib/dictionaries/cif_core.dic
dictionary named 'cif_core.dic' version 2.4.2 from 2011-04-26.

Automatic conversion script
Id: cif_fix_values 4973 2017-02-22 13:04:09Z antanas 

 Adding full bibliography for 7229803--7229819.cif.
;
_cod_database_code 7229806
_shelx_space_group_comment
;
The symmetry employed for this shelxl refinement is uniquely defined
by the following loop, which should always be used as a source of
symmetry information in preference to the above space-group names.
They are only intended as comments.
;
_olex2_refinement_description
;
1. Fixed Uiso
 At 1.2 times of:
  All C(H) groups, All O(H,H) groups
 At 1.5 times of:
  All C(H,H,H) groups
2.a Riding coordinates:
 O25(H25A,H25B), O26(H26A,H26B), O27(H27A,H27B), O28(H28A,H28B), O31(H31A,H31B)
2.b Aromatic/amide H refined with riding coordinates:
 C3(H3), C4(H4), C5(H5), C8(H8), C11(H11), C14(H14), C15(H15), C16(H16),
 C19(H19), C20(H20), C21(H21), C24(H24), C27(H27), C28(H28), C29(H29), C32(H32),
  C35(H35), C36(H36), C37(H37), C40(H40), C43(H43), C44(H44), C45(H45),
 C48(H48), C49(H49), C52(H52)
2.c Idealised Me refined as rotating group:
 C50(H50A,H50B,H50C), C51(H51A,H51B,H51C), C53(H53A,H53B,H53C), C54(H54A,H54B,
 H54C)
;
_shelx_shelxl_version_number 2016/6
_olex2_submission_special_instructions 'No special instructions were received'

loop_
_space_group_symop_operation_xyz
'x, y, z'
'-x, -y, -z'

loop_
_atom_site_label
_atom_site_type_symbol
_atom_site_fract_x
_atom_site_fract_y
_atom_site_fract_z
_atom_site_U_iso_or_equiv
_atom_site_adp_type
_atom_site_occupancy
_atom_site_site_symmetry_order
_atom_site_calc_flag
_atom_site_refinement_flags_posn
Sm1 Sm 0.71437(3) 0.55198(2) 0.32684(2) 0.02001(8) Uani 1 1 d .
Sm2 Sm 1.08815(3) 0.76433(2) 0.30318(2) 0.02146(8) Uani 1 1 d .
Sm3 Sm 0.72972(3) 0.30843(2) 0.19118(2) 0.01986(8) Uani 1 1 d .
Sm4 Sm 1.04480(3) 1.01355(2) 0.14848(2) 0.02524(9) Uani 1 1 d .
O1 O 1.0062(5) 0.8800(3) 0.0953(3) 0.0387(12) Uani 1 1 d .
O2 O 0.9945(4) 0.8124(4) 0.1979(2) 0.0343(11) Uani 1 1 d .
O3 O 0.8036(5) 0.4349(4) 0.1310(3) 0.0490(14) Uani 1 1 d .
O4 O 0.7348(5) 0.5359(5) 0.2108(2) 0.0502(15) Uani 1 1 d .
O5 O 1.2364(4) 0.9009(3) 0.1534(2) 0.0315(10) Uani 1 1 d .
O6 O 1.2618(4) 0.7802(4) 0.2304(2) 0.0338(11) Uani 1 1 d .
O7 O 1.2559(5) 0.7619(4) -0.0800(2) 0.0397(13) Uani 1 1 d .
O8 O 1.4158(4) 0.6479(4) -0.1049(2) 0.0447(14) Uani 1 1 d .
O9 O 1.0466(6) 0.0028(5) 0.2631(3) 0.0602(18) Uani 1 1 d .
O10 O 1.0931(5) -0.0890(3) 0.3531(3) 0.0367(11) Uani 1 1 d .
O11 O 0.7918(4) 0.3376(3) 0.2952(2) 0.0313(10) Uani 1 1 d .
O12 O 0.7885(5) 0.4024(3) 0.3917(2) 0.0358(11) Uani 1 1 d .
O13 O 0.6970(5) 1.1572(3) 0.2255(3) 0.0442(13) Uani 1 1 d .
O14 O 0.8287(4) 1.0256(3) 0.1899(3) 0.0409(13) Uani 1 1 d .
O15 O 0.7278(4) 0.7196(3) 0.2943(3) 0.0342(11) Uani 1 1 d .
O16 O 0.5328(4) 0.6977(3) 0.3067(3) 0.0342(11) Uani 1 1 d .
O17 O 0.5367(4) 0.3664(4) 0.2514(2) 0.0331(11) Uani 1 1 d .
O18 O 0.5415(4) 0.4821(3) 0.3203(2) 0.0308(10) Uani 1 1 d .
O19 O 0.6115(4) 0.5775(4) 0.4424(2) 0.0335(11) Uani 1 1 d .
O20 O 0.7979(5) 0.6174(4) 0.4227(2) 0.0464(14) Uani 1 1 d .
O21 O 1.1432(5) 0.1469(4) 0.1525(4) 0.0604(18) Uani 1 1 d .
O22 O 0.9497(4) 0.2271(3) 0.1762(2) 0.0324(11) Uani 1 1 d .
O23 O 1.0811(5) 0.6165(3) 0.2675(2) 0.0364(11) Uani 1 1 d .
O24 O 0.9330(4) 0.5313(3) 0.2980(2) 0.0326(11) Uani 1 1 d .
O25 O 0.8756(4) 0.8188(4) 0.3449(3) 0.0416(13) Uani 1 1 d .
H25A H 0.845287 0.792291 0.380206 0.050 Uiso 1 1 d R
H25B H 0.829377 0.864851 0.324636 0.050 Uiso 1 1 d R
O26 O 1.0395(5) 0.6654(4) 0.4081(2) 0.0476(14) Uani 1 1 d .
H26A H 0.975200 0.639231 0.412020 0.057 Uiso 1 1 d R
H26B H 1.087520 0.658281 0.439490 0.057 Uiso 1 1 d R
O27 O 1.2779(4) 0.7032(4) 0.3561(2) 0.0390(12) Uani 1 1 d .
H27A H 1.275239 0.668613 0.391996 0.047 Uiso 1 1 d R
H27B H 1.347779 0.716183 0.338906 0.047 Uiso 1 1 d R
O28 O 0.9273(5) 1.0886(4) 0.0572(2) 0.0383(12) Uani 1 1 d .
H28A H 0.965173 1.094216 0.018507 0.046 Uiso 1 1 d R
H28B H 0.848133 1.109476 0.063897 0.046 Uiso 1 1 d R
O29 O 1.1868(5) 1.0184(4) 0.0398(3) 0.0512(14) Uani 1 1 d .
N2 N 1.3297(7) 1.0766(6) -0.0325(5) 0.070(3) Uani 1 1 d .
C1 C 0.9884(6) 0.8101(5) 0.1357(3) 0.0280(14) Uani 1 1 d .
C2 C 0.9525(6) 0.7273(4) 0.1063(3) 0.0261(13) Uani 1 1 d .
C3 C 0.9831(7) 0.7134(5) 0.0380(3) 0.0391(18) Uani 1 1 d .
H3 H 1.028358 0.754142 0.012582 0.047 Uiso 1 1 calc R
C4 C 0.9480(9) 0.6413(6) 0.0082(4) 0.051(2) Uani 1 1 d .
H4 H 0.966440 0.634757 -0.037506 0.061 Uiso 1 1 calc R
C5 C 0.8846(7) 0.5776(5) 0.0460(3) 0.0377(17) Uani 1 1 d .
H5 H 0.861892 0.527599 0.025791 0.045 Uiso 1 1 calc R
C6 C 0.8553(6) 0.5888(4) 0.1138(3) 0.0240(13) Uani 1 1 d .
C7 C 0.7946(7) 0.5163(5) 0.1546(3) 0.0334(16) Uani 1 1 d .
C8 C 0.8883(6) 0.6648(5) 0.1437(3) 0.0261(13) Uani 1 1 d .
H8 H 0.866913 0.673172 0.189060 0.031 Uiso 1 1 calc R
C9 C 1.2776(5) 0.8152(5) 0.1714(3) 0.0253(13) Uani 1 1 d .
C10 C 1.3494(5) 0.7466(5) 0.1204(3) 0.0244(13) Uani 1 1 d .
C11 C 1.3228(6) 0.7607(5) 0.0544(3) 0.0278(14) Uani 1 1 d .
H11 H 1.263201 0.813627 0.041527 0.033 Uiso 1 1 calc R
C12 C 1.3851(6) 0.6959(5) 0.0075(3) 0.0287(14) Uani 1 1 d .
C13 C 1.3508(6) 0.7032(5) -0.0626(3) 0.0288(14) Uani 1 1 d .
C14 C 1.4778(6) 0.6209(5) 0.0267(4) 0.0389(18) Uani 1 1 d .
H14 H 1.522986 0.579716 -0.005213 0.047 Uiso 1 1 calc R
C15 C 1.5055(7) 0.6052(5) 0.0926(4) 0.0388(17) Uani 1 1 d .
H15 H 1.567105 0.553475 0.105097 0.047 Uiso 1 1 calc R
C16 C 1.4388(6) 0.6688(5) 0.1395(3) 0.0317(15) Uani 1 1 d .
H16 H 1.454760 0.658771 0.184033 0.038 Uiso 1 1 calc R
C17 C 0.8191(6) 0.3320(4) 0.3551(3) 0.0250(13) Uani 1 1 d .
C18 C 0.8962(6) 0.2396(4) 0.3814(3) 0.0233(12) Uani 1 1 d .
C19 C 0.9273(6) 0.2322(5) 0.4473(3) 0.0282(14) Uani 1 1 d .
H19 H 0.900137 0.284295 0.474309 0.034 Uiso 1 1 calc R
C20 C 0.9980(7) 0.1481(5) 0.4726(3) 0.0329(15) Uani 1 1 d .
H20 H 1.017469 0.143738 0.516626 0.039 Uiso 1 1 calc R
C21 C 1.0396(6) 0.0711(4) 0.4330(3) 0.0294(14) Uani 1 1 d .
H21 H 1.087241 0.014701 0.450162 0.035 Uiso 1 1 calc R
C22 C 1.0105(6) 0.0773(4) 0.3672(3) 0.0244(13) Uani 1 1 d .
C23 C 1.0541(6) -0.0095(5) 0.3251(3) 0.0304(15) Uani 1 1 d .
C24 C 0.9389(6) 0.1612(5) 0.3411(3) 0.0262(13) Uani 1 1 d .
H24 H 0.919616 0.165133 0.297024 0.031 Uiso 1 1 calc R
C25 C 0.7254(7) 1.0670(5) 0.2167(3) 0.0282(14) Uani 1 1 d .
C26 C 0.6257(6) 1.0108(5) 0.2398(3) 0.0271(13) Uani 1 1 d .
C27 C 0.4997(7) 1.0566(5) 0.2538(4) 0.046(2) Uani 1 1 d .
H27 H 0.476471 1.122973 0.247713 0.055 Uiso 1 1 calc R
C28 C 0.4093(7) 1.0028(6) 0.2768(5) 0.055(2) Uani 1 1 d .
H28 H 0.325216 1.033497 0.284304 0.066 Uiso 1 1 calc R
C29 C 0.4420(6) 0.9040(5) 0.2888(4) 0.0418(19) Uani 1 1 d .
H29 H 0.380756 0.868849 0.304715 0.050 Uiso 1 1 calc R
C30 C 0.5692(6) 0.8581(5) 0.2766(3) 0.0260(13) Uani 1 1 d .
C31 C 0.6089(6) 0.7531(4) 0.2928(3) 0.0256(13) Uani 1 1 d .
C32 C 0.6581(6) 0.9116(4) 0.2511(3) 0.0262(13) Uani 1 1 d .
H32 H 0.741405 0.880472 0.241164 0.031 Uiso 1 1 calc R
C33 C 0.4996(6) 0.4118(5) 0.3039(3) 0.0240(13) Uani 1 1 d .
C34 C 0.4005(6) 0.3774(5) 0.3522(3) 0.0267(14) Uani 1 1 d .
C35 C 0.3233(6) 0.3181(5) 0.3331(3) 0.0361(17) Uani 1 1 d .
H35 H 0.330198 0.300670 0.289044 0.043 Uiso 1 1 calc R
C36 C 0.2378(8) 0.2858(7) 0.3792(4) 0.059(3) Uani 1 1 d .
H36 H 0.186346 0.246927 0.366174 0.071 Uiso 1 1 calc R
C37 C 0.2268(8) 0.3107(7) 0.4458(4) 0.059(3) Uani 1 1 d .
H37 H 0.167062 0.289643 0.476586 0.071 Uiso 1 1 calc R
C38 C 0.3054(7) 0.3669(6) 0.4658(3) 0.0345(16) Uani 1 1 d .
C39 C 0.7015(6) 0.6086(5) 0.4626(3) 0.0287(14) Uani 1 1 d .
C40 C 0.3904(6) 0.4015(5) 0.4187(3) 0.0248(13) Uani 1 1 d .
H40 H 0.441071 0.441084 0.431740 0.030 Uiso 1 1 calc R
C41 C 1.0678(7) 0.2230(5) 0.1691(4) 0.0351(16) Uani 1 1 d .
C42 C 1.1219(6) 0.3098(5) 0.1764(3) 0.0291(14) Uani 1 1 d .
C43 C 1.2404(7) 0.3179(6) 0.1437(4) 0.046(2) Uani 1 1 d .
H43 H 1.286734 0.268028 0.118444 0.055 Uiso 1 1 calc R
C44 C 1.2886(7) 0.3999(6) 0.1489(4) 0.049(2) Uani 1 1 d .
H44 H 1.366380 0.405164 0.126407 0.059 Uiso 1 1 calc R
C45 C 1.2215(6) 0.4738(5) 0.1873(4) 0.0381(18) Uani 1 1 d .
H45 H 1.253858 0.528950 0.190044 0.046 Uiso 1 1 calc R
C46 C 1.1049(5) 0.4660(4) 0.2221(3) 0.0217(12) Uani 1 1 d .
C47 C 1.0333(6) 0.5430(5) 0.2659(3) 0.0254(13) Uani 1 1 d .
C48 C 1.0554(6) 0.3836(4) 0.2159(3) 0.0257(13) Uani 1 1 d .
H48 H 0.977720 0.378279 0.238476 0.031 Uiso 1 1 calc R
C49 C 1.2350(10) 1.0781(8) 0.0093(6) 0.075(3) Uani 1 1 d .
H49 H 1.192874 1.140205 0.018690 0.090 Uiso 1 1 calc R
C50 C 1.3883(12) 0.9777(10) -0.0616(6) 0.100(4) Uani 1 1 d .
H50A H 1.322524 0.943271 -0.066154 0.150 Uiso 1 1 calc GR
H50B H 1.446316 0.941437 -0.032189 0.150 Uiso 1 1 calc GR
H50C H 1.432548 0.987012 -0.104576 0.150 Uiso 1 1 calc GR
C51 C 1.3760(12) 1.1547(10) -0.0677(7) 0.110(5) Uani 1 1 d .
H51A H 1.324304 1.179157 -0.103218 0.166 Uiso 1 1 calc GR
H51B H 1.461552 1.132691 -0.086001 0.166 Uiso 1 1 calc GR
H51C H 1.373183 1.204804 -0.037671 0.166 Uiso 1 1 calc GR
O30 O 0.7548(8) -0.0630(7) 0.4385(4) 0.094(3) Uani 1 1 d .
N1 N 0.6373(8) 0.0838(7) 0.4572(5) 0.078(3) Uani 1 1 d .
C52 C 0.7090(10) 0.0132(9) 0.4179(7) 0.081(4) Uani 1 1 d .
H52 H 0.721547 0.027208 0.372339 0.098 Uiso 1 1 calc R
C53 C 0.5800(13) 0.1739(9) 0.4219(8) 0.119(5) Uani 1 1 d .
H53A H 0.608563 0.171178 0.375278 0.179 Uiso 1 1 calc GR
H53B H 0.604538 0.227307 0.439986 0.179 Uiso 1 1 calc GR
H53C H 0.489637 0.181736 0.427623 0.179 Uiso 1 1 calc GR
C54 C 0.6232(13) 0.0716(13) 0.5275(7) 0.130(6) Uani 1 1 d .
H54A H 0.667588 0.008851 0.540802 0.196 Uiso 1 1 calc GR
H54B H 0.535123 0.078111 0.542731 0.196 Uiso 1 1 calc GR
H54C H 0.657116 0.119522 0.546848 0.196 Uiso 1 1 calc GR
O31 O 0.3509(5) 0.6371(4) 0.4775(3) 0.0542(16) Uani 1 1 d .
H31A H 0.306635 0.693610 0.475506 0.065 Uiso 1 1 d R
H31B H 0.329675 0.595830 0.506586 0.065 Uiso 1 1 d R

loop_
_atom_site_aniso_label
_atom_site_aniso_U_11
_atom_site_aniso_U_22
_atom_site_aniso_U_33
_atom_site_aniso_U_23
_atom_site_aniso_U_13
_atom_site_aniso_U_12
Sm1 0.02378(16) 0.01820(15) 0.01808(15) -0.00042(12) 0.00191(12) -0.00638(12)
Sm2 0.02489(16) 0.01959(16) 0.02062(16) -0.00559(13) 0.00059(12) -0.00602(12)
Sm3 0.02594(16) 0.01640(15) 0.01684(15) -0.00203(12) 0.00293(12) -0.00548(12)
Sm4 0.03234(18) 0.01930(16) 0.02428(17) -0.00329(13) -0.00523(13) -0.00356(13)
O1 0.053(3) 0.019(2) 0.047(3) -0.005(2) -0.004(2) -0.013(2)
O2 0.035(3) 0.037(3) 0.031(3) -0.014(2) -0.009(2) -0.003(2)
O3 0.075(4) 0.033(3) 0.048(3) 0.012(3) -0.011(3) -0.033(3)
O4 0.051(3) 0.085(5) 0.023(3) 0.008(3) 0.003(2) -0.039(3)
O5 0.036(2) 0.026(2) 0.029(2) -0.002(2) 0.003(2) 0.000(2)
O6 0.034(2) 0.047(3) 0.020(2) 0.000(2) 0.0069(19) -0.014(2)
O7 0.044(3) 0.040(3) 0.028(3) -0.010(2) -0.015(2) 0.017(2)
O8 0.034(3) 0.068(4) 0.026(2) -0.018(3) 0.003(2) 0.007(3)
O9 0.073(4) 0.073(4) 0.025(3) -0.023(3) -0.015(3) 0.019(3)
O10 0.048(3) 0.018(2) 0.042(3) -0.012(2) 0.000(2) 0.000(2)
O11 0.036(2) 0.034(3) 0.021(2) 0.002(2) -0.0055(19) 0.002(2)
O12 0.055(3) 0.016(2) 0.032(3) 0.000(2) -0.008(2) 0.005(2)
O13 0.057(3) 0.015(2) 0.058(4) -0.001(2) 0.015(3) -0.013(2)
O14 0.036(3) 0.027(3) 0.057(3) 0.002(2) 0.010(2) -0.008(2)
O15 0.025(2) 0.025(2) 0.053(3) 0.003(2) -0.005(2) -0.0079(19)
O16 0.031(2) 0.023(2) 0.050(3) 0.007(2) -0.001(2) -0.0133(19)
O17 0.026(2) 0.048(3) 0.027(2) -0.016(2) 0.0067(19) -0.011(2)
O18 0.030(2) 0.036(3) 0.029(2) -0.006(2) 0.0054(19) -0.016(2)
O19 0.031(2) 0.045(3) 0.027(2) -0.014(2) 0.006(2) -0.014(2)
O20 0.052(3) 0.072(4) 0.023(2) -0.012(3) 0.015(2) -0.036(3)
O21 0.043(3) 0.028(3) 0.111(5) -0.034(3) 0.003(3) -0.004(2)
O22 0.031(2) 0.040(3) 0.030(2) -0.009(2) 0.002(2) -0.014(2)
O23 0.050(3) 0.022(2) 0.040(3) -0.013(2) 0.006(2) -0.014(2)
O24 0.024(2) 0.034(3) 0.040(3) -0.015(2) 0.007(2) -0.0049(19)
O25 0.028(2) 0.042(3) 0.054(3) -0.009(3) 0.004(2) -0.004(2)
O26 0.047(3) 0.077(4) 0.028(3) -0.002(3) -0.001(2) -0.035(3)
O27 0.023(2) 0.055(3) 0.033(3) 0.018(2) 0.000(2) -0.003(2)
O28 0.047(3) 0.038(3) 0.024(2) 0.002(2) -0.006(2) 0.003(2)
O29 0.055(3) 0.053(4) 0.041(3) 0.006(3) 0.011(3) -0.011(3)
N2 0.047(4) 0.067(6) 0.087(6) 0.031(5) 0.015(4) -0.011(4)
C1 0.025(3) 0.025(3) 0.036(4) -0.004(3) -0.007(3) -0.007(3)
C2 0.034(3) 0.020(3) 0.026(3) 0.001(3) -0.003(3) -0.009(3)
C3 0.068(5) 0.031(4) 0.023(3) -0.001(3) 0.007(3) -0.028(4)
C4 0.089(6) 0.042(5) 0.025(4) -0.008(3) 0.016(4) -0.031(4)
C5 0.063(5) 0.031(4) 0.026(3) -0.011(3) 0.000(3) -0.025(4)
C6 0.029(3) 0.024(3) 0.021(3) 0.004(3) -0.001(2) -0.012(3)
C7 0.041(4) 0.042(4) 0.026(3) 0.008(3) -0.010(3) -0.027(3)
C8 0.028(3) 0.031(3) 0.021(3) -0.005(3) 0.000(2) -0.010(3)
C9 0.019(3) 0.036(4) 0.021(3) -0.003(3) 0.000(2) -0.006(3)
C10 0.021(3) 0.029(3) 0.024(3) -0.001(3) -0.002(2) -0.006(2)
C11 0.031(3) 0.025(3) 0.026(3) -0.004(3) 0.000(3) -0.001(3)
C12 0.025(3) 0.030(3) 0.028(3) -0.005(3) -0.002(3) 0.001(3)
C13 0.030(3) 0.030(3) 0.026(3) -0.005(3) -0.009(3) -0.001(3)
C14 0.031(4) 0.039(4) 0.042(4) -0.018(4) -0.005(3) 0.008(3)
C15 0.039(4) 0.037(4) 0.035(4) -0.005(3) -0.012(3) 0.011(3)
C16 0.030(3) 0.033(4) 0.029(3) 0.006(3) -0.007(3) 0.001(3)
C17 0.028(3) 0.021(3) 0.024(3) 0.005(3) -0.001(3) -0.004(2)
C18 0.027(3) 0.020(3) 0.021(3) 0.004(2) -0.002(2) -0.002(2)
C19 0.037(4) 0.023(3) 0.024(3) -0.006(3) 0.001(3) -0.005(3)
C20 0.053(4) 0.022(3) 0.020(3) -0.004(3) -0.010(3) 0.005(3)
C21 0.044(4) 0.016(3) 0.028(3) -0.002(3) -0.011(3) -0.002(3)
C22 0.027(3) 0.020(3) 0.027(3) -0.007(3) 0.000(3) -0.004(2)
C23 0.027(3) 0.031(4) 0.033(4) -0.019(3) -0.003(3) -0.001(3)
C24 0.032(3) 0.029(3) 0.017(3) -0.008(3) 0.000(2) -0.001(3)
C25 0.044(4) 0.022(3) 0.018(3) 0.006(3) 0.000(3) -0.007(3)
C26 0.032(3) 0.021(3) 0.029(3) 0.001(3) -0.001(3) -0.010(3)
C27 0.037(4) 0.021(3) 0.074(6) 0.000(4) 0.005(4) 0.001(3)
C28 0.032(4) 0.030(4) 0.100(8) -0.008(5) 0.004(4) -0.004(3)
C29 0.029(4) 0.025(4) 0.071(6) -0.002(4) 0.002(4) -0.008(3)
C30 0.031(3) 0.025(3) 0.023(3) -0.004(3) 0.000(3) -0.007(3)
C31 0.031(3) 0.019(3) 0.028(3) 0.004(3) -0.009(3) -0.006(3)
C32 0.027(3) 0.020(3) 0.031(3) 0.004(3) -0.004(3) -0.005(2)
C33 0.024(3) 0.027(3) 0.020(3) -0.003(3) -0.001(2) -0.006(3)
C34 0.027(3) 0.033(4) 0.023(3) -0.007(3) 0.001(3) -0.013(3)
C35 0.040(4) 0.049(4) 0.024(3) -0.016(3) 0.012(3) -0.024(3)
C36 0.066(5) 0.096(8) 0.034(4) -0.025(5) 0.015(4) -0.062(5)
C37 0.068(6) 0.097(7) 0.027(4) -0.013(4) 0.021(4) -0.063(6)
C38 0.038(4) 0.044(4) 0.026(3) -0.009(3) 0.003(3) -0.018(3)
C39 0.037(4) 0.028(3) 0.021(3) -0.002(3) 0.003(3) -0.008(3)
C40 0.028(3) 0.026(3) 0.023(3) -0.008(3) 0.002(2) -0.011(3)
C41 0.039(4) 0.027(4) 0.042(4) -0.013(3) 0.001(3) -0.013(3)
C42 0.024(3) 0.026(3) 0.039(4) -0.013(3) 0.000(3) -0.007(3)
C43 0.032(4) 0.046(5) 0.061(5) -0.032(4) 0.008(4) -0.006(3)
C44 0.036(4) 0.052(5) 0.058(5) -0.023(4) 0.028(4) -0.014(4)
C45 0.030(3) 0.029(4) 0.058(5) -0.018(4) 0.012(3) -0.016(3)
C46 0.017(3) 0.018(3) 0.032(3) -0.011(3) 0.002(2) -0.006(2)
C47 0.027(3) 0.024(3) 0.026(3) -0.003(3) -0.005(3) -0.006(3)
C48 0.023(3) 0.023(3) 0.031(3) -0.004(3) -0.001(3) -0.004(2)
C49 0.071(7) 0.062(7) 0.082(8) 0.025(6) 0.016(6) -0.012(5)
C50 0.101(9) 0.119(12) 0.081(9) -0.018(8) 0.015(7) -0.035(9)
C51 0.089(9) 0.108(11) 0.133(13) 0.028(10) 0.009(9) -0.040(8)
O30 0.088(6) 0.092(6) 0.091(6) -0.027(5) -0.016(5) 0.020(5)
N1 0.067(5) 0.076(7) 0.084(7) -0.027(6) -0.014(5) 0.010(5)
C52 0.069(7) 0.068(8) 0.112(10) 0.013(7) -0.042(7) -0.012(6)
C53 0.114(11) 0.068(9) 0.171(16) -0.002(10) -0.021(11) -0.005(8)
C54 0.108(11) 0.191(19) 0.094(11) -0.053(12) 0.009(9) -0.029(11)
O31 0.052(3) 0.059(4) 0.039(3) 0.014(3) 0.000(3) 0.009(3)

loop_
_atom_type_symbol
_atom_type_description
_atom_type_scat_dispersion_real
_atom_type_scat_dispersion_imag
_atom_type_scat_source
C C 0.0033 0.0016 'International Tables Vol C Tables 4.2.6.8 and 6.1.1.4'
H H 0.0000 0.0000 'International Tables Vol C Tables 4.2.6.8 and 6.1.1.4'
N N 0.0061 0.0033 'International Tables Vol C Tables 4.2.6.8 and 6.1.1.4'
O O 0.0106 0.0060 'International Tables Vol C Tables 4.2.6.8 and 6.1.1.4'
Sm Sm -0.1638 3.4418 'International Tables Vol C Tables 4.2.6.8 and 6.1.1.4'

loop_
_geom_angle_atom_site_label_1
_geom_angle_atom_site_label_2
_geom_angle_atom_site_label_3
_geom_angle
_geom_angle_site_symmetry_1
_geom_angle_site_symmetry_3
O4 Sm1 O12 114.45(19) . .
O4 Sm1 O15 82.9(2) . .
O4 Sm1 O16 86.29(19) . .
O4 Sm1 O19 159.35(17) . .
O4 Sm1 O20 145.53(17) . .
O12 Sm1 O15 149.74(16) . .
O12 Sm1 O16 147.90(16) . .
O12 Sm1 O19 74.18(16) . .
O12 Sm1 O20 79.43(18) . .
O15 Sm1 O16 51.18(14) . .
O15 Sm1 O19 98.37(17) . .
O15 Sm1 O20 73.35(18) . .
O18 Sm1 O4 81.72(17) . .
O18 Sm1 O12 82.49(17) . .
O18 Sm1 O15 126.02(16) . .
O18 Sm1 O16 76.39(15) . .
O18 Sm1 O19 80.95(15) . .
O18 Sm1 O20 132.55(15) . .
O18 Sm1 O24 142.86(16) . .
O19 Sm1 O16 78.80(16) . .
O19 Sm1 O20 51.99(14) . .
O20 Sm1 O16 97.36(18) . .
O24 Sm1 O4 76.55(17) . .
O24 Sm1 O12 79.66(17) . .
O24 Sm1 O15 80.86(16) . .
O24 Sm1 O16 130.84(16) . .
O24 Sm1 O19 124.07(16) . .
O24 Sm1 O20 75.29(16) . .
O2 Sm2 O26 136.79(16) . .
O6 Sm2 O2 77.66(16) . .
O6 Sm2 O10 91.02(17) . 1_565
O6 Sm2 O25 150.95(19) . .
O6 Sm2 O26 137.66(18) . .
O6 Sm2 O27 70.15(16) . .
O10 Sm2 O2 105.49(17) 1_565 .
O10 Sm2 O26 98.73(17) 1_565 .
O10 Sm2 O27 84.44(18) 1_565 .
O23 Sm2 O2 80.17(17) . .
O23 Sm2 O6 93.39(18) . .
O23 Sm2 O10 173.49(18) . 1_565
O23 Sm2 O25 101.38(17) . .
O23 Sm2 O26 74.80(18) . .
O23 Sm2 O27 92.54(18) . .
O25 Sm2 O2 80.38(17) . .
O25 Sm2 O10 76.75(17) . 1_565
O25 Sm2 O26 70.96(19) . .
O25 Sm2 O27 133.04(18) . .
O27 Sm2 O2 146.52(16) . .
O27 Sm2 O26 69.97(16) . .
O3 Sm3 O7 84.64(19) . 2_765
O3 Sm3 O8 77.0(2) . 2_765
O3 Sm3 O11 96.60(18) . .
O3 Sm3 O22 83.81(19) . .
O3 Sm3 C13 77.9(2) . 2_765
O7 Sm3 C13 26.03(16) 2_765 2_765
O8 Sm3 O7 51.94(15) 2_765 2_765
O8 Sm3 C13 26.05(16) 2_765 2_765
O11 Sm3 O7 158.45(15) . 2_765
O11 Sm3 O8 149.30(16) . 2_765
O11 Sm3 O22 81.15(15) . .
O11 Sm3 C13 173.33(18) . 2_765
O13 Sm3 O3 162.4(2) 1_545 .
O13 Sm3 O7 80.81(19) 1_545 2_765
O13 Sm3 O8 101.4(2) 1_545 2_765
O13 Sm3 O11 93.34(19) 1_545 .
O13 Sm3 O17 86.44(18) 1_545 .
O13 Sm3 O22 83.37(17) 1_545 .
O13 Sm3 C13 93.0(2) 1_545 2_765
O17 Sm3 O3 109.9(2) . .
O17 Sm3 O7 122.31(16) . 2_765
O17 Sm3 O8 76.61(16) . 2_765
O17 Sm3 O11 77.59(15) . .
O17 Sm3 O22 155.80(16) . .
O17 Sm3 C13 100.60(17) . 2_765
O22 Sm3 O7 77.59(15) . 2_765
O22 Sm3 O8 126.93(15) . 2_765
O22 Sm3 C13 101.80(17) . 2_765
O1 Sm4 O14 82.19(18) . .
O1 Sm4 O28 77.23(17) . .
O1 Sm4 O29 78.87(19) . .
O5 Sm4 O1 77.01(17) . .
O5 Sm4 O14 137.77(17) . .
O5 Sm4 O21 93.31(17) . 1_565
O5 Sm4 O28 133.08(16) . .
O5 Sm4 O29 68.86(17) . .
O9 Sm4 O1 118.1(2) 1_565 .
O9 Sm4 O5 82.53(18) 1_565 .
O9 Sm4 O14 75.5(2) 1_565 .
O9 Sm4 O21 85.3(3) 1_565 1_565
O9 Sm4 O28 144.39(18) 1_565 .
O9 Sm4 O29 142.9(2) 1_565 .
O14 Sm4 O28 75.24(18) . .
O14 Sm4 O29 141.56(19) . .
O21 Sm4 O1 152.5(2) 1_565 .
O21 Sm4 O14 119.78(18) 1_565 .
O21 Sm4 O28 91.9(2) 1_565 .
O21 Sm4 O29 73.7(2) 1_565 .
O28 Sm4 O29 68.13(18) . .
C1 O1 Sm4 113.5(4) . .
C1 O2 Sm2 154.8(4) . .
C7 O3 Sm3 122.9(5) . .
C7 O4 Sm1 155.0(5) . .
C9 O5 Sm4 140.9(4) . .
C9 O6 Sm2 134.6(4) . .
C13 O7 Sm3 93.1(4) . 2_765
C13 O8 Sm3 95.5(4) . 2_765
C23 O9 Sm4 175.3(5) . 1_545
C23 O10 Sm2 121.4(4) . 1_545
C17 O11 Sm3 165.2(4) . .
C17 O12 Sm1 111.4(4) . .
C25 O13 Sm3 147.6(5) . 1_565
C25 O14 Sm4 154.4(5) . .
C31 O15 Sm1 97.7(4) . .
C31 O16 Sm1 92.0(4) . .
C33 O17 Sm3 136.6(4) . .
C33 O18 Sm1 148.1(4) . .
C39 O19 Sm1 94.8(4) . .
C39 O20 Sm1 93.0(4) . .
C41 O21 Sm4 113.8(5) . 1_545
C41 O22 Sm3 154.7(5) . .
C47 O23 Sm2 154.1(4) . .
C47 O24 Sm1 158.1(5) . .
Sm2 O25 H25A 120.0 . .
Sm2 O25 H25B 120.0 . .
H25A O25 H25B 120.0 . .
Sm2 O26 H26A 120.0 . .
Sm2 O26 H26B 120.0 . .
H26A O26 H26B 120.0 . .
Sm2 O27 H27A 120.0 . .
Sm2 O27 H27B 120.0 . .
H27A O27 H27B 120.0 . .
Sm4 O28 H28A 120.0 . .
Sm4 O28 H28B 120.0 . .
H28A O28 H28B 120.0 . .
C49 O29 Sm4 134.8(7) . .
C49 N2 C50 115.6(9) . .
C49 N2 C51 129.5(10) . .
C51 N2 C50 113.5(9) . .
O1 C1 C2 116.2(6) . .
O2 C1 O1 122.2(6) . .
O2 C1 C2 121.5(6) . .
C3 C2 C1 119.0(6) . .
C8 C2 C1 122.3(6) . .
C8 C2 C3 118.7(6) . .
C2 C3 H3 119.4 . .
C4 C3 C2 121.3(6) . .
C4 C3 H3 119.4 . .
C3 C4 H4 120.0 . .
C3 C4 C5 120.1(7) . .
C5 C4 H4 120.0 . .
C4 C5 H5 120.1 . .
C6 C5 C4 119.7(6) . .
C6 C5 H5 120.1 . .
C5 C6 C7 119.2(6) . .
C5 C6 C8 119.8(6) . .
C8 C6 C7 120.9(6) . .
O3 C7 O4 120.9(7) . .
O3 C7 C6 118.0(6) . .
O4 C7 C6 121.0(7) . .
C2 C8 C6 120.3(6) . .
C2 C8 H8 119.8 . .
C6 C8 H8 119.8 . .
O5 C9 O6 124.5(6) . .
O5 C9 C10 119.3(6) . .
O6 C9 C10 116.2(6) . .
C11 C10 C9 119.6(6) . .
C16 C10 C9 120.3(6) . .
C16 C10 C11 120.1(6) . .
C10 C11 H11 119.9 . .
C10 C11 C12 120.1(6) . .
C12 C11 H11 119.9 . .
C11 C12 C13 121.8(6) . .
C14 C12 C11 119.1(6) . .
C14 C12 C13 119.1(6) . .
O7 C13 Sm3 60.8(3) . 2_765
O7 C13 O8 118.8(6) . .
O7 C13 C12 121.3(6) . .
O8 C13 Sm3 58.5(3) . 2_765
O8 C13 C12 119.8(6) . .
C12 C13 Sm3 171.3(5) . 2_765
C12 C14 H14 119.2 . .
C12 C14 C15 121.6(7) . .
C15 C14 H14 119.2 . .
C14 C15 H15 120.8 . .
C14 C15 C16 118.5(6) . .
C16 C15 H15 120.8 . .
C10 C16 C15 120.5(6) . .
C10 C16 H16 119.7 . .
C15 C16 H16 119.7 . .
O11 C17 C18 118.7(6) . .
O12 C17 O11 121.8(6) . .
O12 C17 C18 119.4(6) . .
C19 C18 C17 119.5(6) . .
C24 C18 C17 121.3(6) . .
C24 C18 C19 119.1(6) . .
C18 C19 H19 119.7 . .
C20 C19 C18 120.6(6) . .
C20 C19 H19 119.7 . .
C19 C20 H20 119.9 . .
C21 C20 C19 120.2(6) . .
C21 C20 H20 119.9 . .
C20 C21 H21 119.9 . .
C20 C21 C22 120.1(6) . .
C22 C21 H21 119.9 . .
C21 C22 C23 119.2(6) . .
C21 C22 C24 120.5(6) . .
C24 C22 C23 120.4(6) . .
O9 C23 C22 117.6(6) . .
O10 C23 O9 123.6(6) . .
O10 C23 C22 118.8(6) . .
C18 C24 H24 120.2 . .
C22 C24 C18 119.5(6) . .
C22 C24 H24 120.2 . .
O13 C25 C26 116.4(6) . .
O14 C25 O13 123.9(6) . .
O14 C25 C26 119.8(6) . .
C27 C26 C25 121.1(6) . .
C32 C26 C25 120.1(6) . .
C32 C26 C27 118.7(6) . .
C26 C27 H27 120.1 . .
C28 C27 C26 119.9(7) . .
C28 C27 H27 120.1 . .
C27 C28 H28 119.3 . .
C27 C28 C29 121.3(7) . .
C29 C28 H28 119.3 . .
C28 C29 H29 120.5 . .
C28 C29 C30 119.0(7) . .
C30 C29 H29 120.5 . .
C29 C30 C31 120.4(6) . .
C32 C30 C29 119.4(6) . .
C32 C30 C31 120.2(6) . .
O15 C31 C30 117.3(5) . .
O16 C31 O15 119.1(6) . .
O16 C31 C30 123.6(6) . .
C26 C32 H32 119.2 . .
C30 C32 C26 121.6(6) . .
C30 C32 H32 119.2 . .
O17 C33 C34 118.0(5) . .
O18 C33 O17 125.1(6) . .
O18 C33 C34 116.9(5) . .
C35 C34 C33 122.1(6) . .
C40 C34 C33 118.6(5) . .
C40 C34 C35 119.2(6) . .
C34 C35 H35 120.0 . .
C36 C35 C34 120.0(6) . .
C36 C35 H35 120.0 . .
C35 C36 H36 119.6 . .
C35 C36 C37 120.8(7) . .
C37 C36 H36 119.6 . .
C36 C37 H37 120.1 . .
C38 C37 C36 119.7(7) . .
C38 C37 H37 120.1 . .
C37 C38 C39 120.6(6) . 2_666
C37 C38 C40 119.6(6) . .
C40 C38 C39 119.8(6) . 2_666
O19 C39 O20 120.2(6) . .
O19 C39 C38 119.4(6) . 2_666
O20 C39 C38 120.4(6) . 2_666
C34 C40 H40 119.7 . .
C38 C40 C34 120.6(6) . .
C38 C40 H40 119.7 . .
O21 C41 O22 121.1(6) . .
O21 C41 C42 117.7(6) . .
O22 C41 C42 121.1(6) . .
C43 C42 C41 120.5(6) . .
C48 C42 C41 120.3(6) . .
C48 C42 C43 119.1(6) . .
C42 C43 H43 119.8 . .
C44 C43 C42 120.4(6) . .
C44 C43 H43 119.8 . .
C43 C44 H44 119.8 . .
C45 C44 C43 120.3(7) . .
C45 C44 H44 119.8 . .
C44 C45 H45 119.9 . .
C44 C45 C46 120.3(6) . .
C46 C45 H45 119.9 . .
C45 C46 C47 121.3(5) . .
C45 C46 C48 119.3(5) . .
C48 C46 C47 119.5(5) . .
O23 C47 C46 116.2(6) . .
O24 C47 O23 124.7(6) . .
O24 C47 C46 119.1(5) . .
C42 C48 C46 120.5(6) . .
C42 C48 H48 119.7 . .
C46 C48 H48 119.7 . .
O29 C49 N2 134.8(11) . .
O29 C49 H49 112.6 . .
N2 C49 H49 112.6 . .
N2 C50 H50A 109.5 . .
N2 C50 H50B 109.5 . .
N2 C50 H50C 109.5 . .
H50A C50 H50B 109.5 . .
H50A C50 H50C 109.5 . .
H50B C50 H50C 109.5 . .
N2 C51 H51A 109.5 . .
N2 C51 H51B 109.5 . .
N2 C51 H51C 109.5 . .
H51A C51 H51B 109.5 . .
H51A C51 H51C 109.5 . .
H51B C51 H51C 109.5 . .
C52 N1 C53 116.4(11) . .
C52 N1 C54 121.6(12) . .
C54 N1 C53 122.0(12) . .
O30 C52 N1 123.9(13) . .
O30 C52 H52 118.0 . .
N1 C52 H52 118.0 . .
N1 C53 H53A 109.5 . .
N1 C53 H53B 109.5 . .
N1 C53 H53C 109.5 . .
H53A C53 H53B 109.5 . .
H53A C53 H53C 109.5 . .
H53B C53 H53C 109.5 . .
N1 C54 H54A 109.5 . .
N1 C54 H54B 109.5 . .
N1 C54 H54C 109.5 . .
H54A C54 H54B 109.5 . .
H54A C54 H54C 109.5 . .
H54B C54 H54C 109.5 . .
H31A O31 H31B 120.0 . .

loop_
_geom_bond_atom_site_label_1
_geom_bond_atom_site_label_2
_geom_bond_distance
_geom_bond_site_symmetry_2
Sm1 O4 2.351(5) .
Sm1 O12 2.458(4) .
Sm1 O15 2.460(5) .
Sm1 O16 2.597(5) .
Sm1 O18 2.316(4) .
Sm1 O19 2.493(4) .
Sm1 O20 2.528(5) .
Sm1 O24 2.347(4) .
Sm2 O2 2.448(5) .
Sm2 O6 2.303(4) .
Sm2 O10 2.390(5) 1_565
Sm2 O23 2.286(4) .
Sm2 O25 2.363(4) .
Sm2 O26 2.533(5) .
Sm2 O27 2.399(4) .
Sm3 O3 2.334(5) .
Sm3 O7 2.494(5) 2_765
Sm3 O8 2.441(5) 2_765
Sm3 O11 2.359(4) .
Sm3 O13 2.302(5) 1_545
Sm3 O17 2.332(4) .
Sm3 O22 2.430(5) .
Sm3 C13 2.851(6) 2_765
Sm4 O1 2.374(5) .
Sm4 O5 2.361(4) .
Sm4 O9 2.310(5) 1_565
Sm4 O14 2.382(5) .
Sm4 O21 2.370(5) 1_565
Sm4 O28 2.417(5) .
Sm4 O29 2.549(5) .
O1 C1 1.276(8) .
O2 C1 1.268(8) .
O3 C7 1.262(8) .
O4 C7 1.264(8) .
O5 C9 1.254(8) .
O6 C9 1.268(7) .
O7 C13 1.253(7) .
O8 C13 1.258(8) .
O9 C23 1.260(8) .
O10 C23 1.245(8) .
O11 C17 1.268(7) .
O12 C17 1.253(7) .
O13 C25 1.277(8) .
O14 C25 1.241(8) .
O15 C31 1.285(7) .
O16 C31 1.253(7) .
O17 C33 1.264(7) .
O18 C33 1.256(7) .
O19 C39 1.267(8) .
O20 C39 1.272(8) .
O21 C41 1.258(8) .
O22 C41 1.265(8) .
O23 C47 1.263(7) .
O24 C47 1.241(7) .
O25 H25A 0.8502 .
O25 H25B 0.8500 .
O26 H26A 0.8499 .
O26 H26B 0.8502 .
O27 H27A 0.8500 .
O27 H27B 0.8500 .
O28 H28A 0.8500 .
O28 H28B 0.8500 .
O29 C49 1.190(11) .
N2 C49 1.256(12) .
N2 C50 1.549(14) .
N2 C51 1.429(13) .
C1 C2 1.491(8) .
C2 C3 1.399(9) .
C2 C8 1.378(9) .
C3 H3 0.9300 .
C3 C4 1.359(10) .
C4 H4 0.9300 .
C4 C5 1.389(10) .
C5 H5 0.9300 .
C5 C6 1.383(9) .
C6 C7 1.492(9) .
C6 C8 1.397(8) .
C8 H8 0.9300 .
C9 C10 1.507(8) .
C10 C11 1.385(9) .
C10 C16 1.379(9) .
C11 H11 0.9300 .
C11 C12 1.390(8) .
C12 C13 1.491(9) .
C12 C14 1.376(9) .
C14 H14 0.9300 .
C14 C15 1.387(10) .
C15 H15 0.9300 .
C15 C16 1.393(9) .
C16 H16 0.9300 .
C17 C18 1.505(8) .
C18 C19 1.398(8) .
C18 C24 1.397(8) .
C19 H19 0.9300 .
C19 C20 1.382(9) .
C20 H20 0.9300 .
C20 C21 1.372(8) .
C21 H21 0.9300 .
C21 C22 1.389(9) .
C22 C23 1.514(8) .
C22 C24 1.391(9) .
C24 H24 0.9300 .
C25 C26 1.492(9) .
C26 C27 1.398(9) .
C26 C32 1.394(8) .
C27 H27 0.9300 .
C27 C28 1.388(10) .
C28 H28 0.9300 .
C28 C29 1.390(10) .
C29 H29 0.9300 .
C29 C30 1.406(9) .
C30 C31 1.492(8) .
C30 C32 1.385(8) .
C32 H32 0.9300 .
C33 C34 1.509(9) .
C34 C35 1.402(9) .
C34 C40 1.395(8) .
C35 H35 0.9300 .
C35 C36 1.369(10) .
C36 H36 0.9300 .
C36 C37 1.399(10) .
C37 H37 0.9300 .
C37 C38 1.388(10) .
C38 C39 1.499(9) 2_666
C38 C40 1.390(9) .
C40 H40 0.9300 .
C41 C42 1.492(9) .
C42 C43 1.405(9) .
C42 C48 1.394(8) .
C43 H43 0.9300 .
C43 C44 1.386(11) .
C44 H44 0.9300 .
C44 C45 1.384(9) .
C45 H45 0.9300 .
C45 C46 1.402(8) .
C46 C47 1.492(8) .
C46 C48 1.402(8) .
C48 H48 0.9300 .
C49 H49 0.9300 .
C50 H50A 0.9600 .
C50 H50B 0.9600 .
C50 H50C 0.9600 .
C51 H51A 0.9600 .
C51 H51B 0.9600 .
C51 H51C 0.9600 .
O30 C52 1.167(12) .
N1 C52 1.377(14) .
N1 C53 1.478(15) .
N1 C54 1.415(16) .
C52 H52 0.9300 .
C53 H53A 0.9600 .
C53 H53B 0.9600 .
C53 H53C 0.9600 .
C54 H54A 0.9600 .
C54 H54B 0.9600 .
C54 H54C 0.9600 .
O31 H31A 0.8499 .
O31 H31B 0.8500 .

loop_
_geom_torsion_atom_site_label_1
_geom_torsion_atom_site_label_2
_geom_torsion_atom_site_label_3
_geom_torsion_atom_site_label_4
_geom_torsion
_geom_torsion_site_symmetry_1
_geom_torsion_site_symmetry_4
Sm1 O4 C7 O3 96.1(12) . .
Sm1 O4 C7 C6 -84.7(14) . .
Sm1 O12 C17 O11 -11.8(8) . .
Sm1 O12 C17 C18 164.9(4) . .
Sm1 O15 C31 O16 0.1(7) . .
Sm1 O15 C31 C30 178.1(5) . .
Sm1 O16 C31 O15 -0.1(6) . .
Sm1 O16 C31 C30 -178.0(6) . .
Sm1 O18 C33 O17 -40.9(12) . .
Sm1 O18 C33 C34 137.0(6) . .
Sm1 O19 C39 O20 1.6(7) . .
Sm1 O19 C39 C38 -177.1(6) . 2_666
Sm1 O20 C39 O19 -1.5(7) . .
Sm1 O20 C39 C38 177.2(6) . 2_666
Sm1 O24 C47 O23 74.0(13) . .
Sm1 O24 C47 C46 -106.1(11) . .
Sm2 O2 C1 O1 -110.6(10) . .
Sm2 O2 C1 C2 72.9(12) . .
Sm2 O6 C9 O5 59.3(9) . .
Sm2 O6 C9 C10 -119.7(6) . .
Sm2 O10 C23 O9 -22.7(9) 1_545 .
Sm2 O10 C23 C22 155.9(4) 1_545 .
Sm2 O23 C47 O24 1.5(15) . .
Sm2 O23 C47 C46 -178.4(8) . .
Sm3 O3 C7 O4 -6.0(9) . .
Sm3 O3 C7 C6 174.7(4) . .
Sm3 O7 C13 O8 7.7(7) 2_765 .
Sm3 O7 C13 C12 -170.2(6) 2_765 .
Sm3 O8 C13 O7 -7.9(7) 2_765 .
Sm3 O8 C13 C12 170.1(6) 2_765 .
Sm3 O11 C17 O12 -139.1(14) . .
Sm3 O11 C17 C18 44.2(19) . .
Sm3 O13 C25 O14 26.1(14) 1_565 .
Sm3 O13 C25 C26 -153.2(7) 1_565 .
Sm3 O17 C33 O18 42.3(10) . .
Sm3 O17 C33 C34 -135.6(5) . .
Sm3 O22 C41 O21 -168.9(7) . .
Sm3 O22 C41 C42 7.8(16) . .
Sm4 O1 C1 O2 -1.8(8) . .
Sm4 O1 C1 C2 174.8(4) . .
Sm4 O5 C9 O6 -59.9(10) . .
Sm4 O5 C9 C10 119.1(6) . .
Sm4 O14 C25 O13 13.9(16) . .
Sm4 O14 C25 C26 -166.9(8) . .
Sm4 O21 C41 O22 -6.3(10) 1_545 .
Sm4 O21 C41 C42 176.9(5) 1_545 .
Sm4 O29 C49 N2 156.0(11) . .
O1 C1 C2 C3 22.5(9) . .
O1 C1 C2 C8 -156.4(6) . .
O2 C1 C2 C3 -160.9(7) . .
O2 C1 C2 C8 20.2(10) . .
O5 C9 C10 C11 -29.4(9) . .
O5 C9 C10 C16 152.3(6) . .
O6 C9 C10 C11 149.7(6) . .
O6 C9 C10 C16 -28.7(9) . .
O11 C17 C18 C19 179.9(6) . .
O11 C17 C18 C24 0.7(9) . .
O12 C17 C18 C19 3.1(9) . .
O12 C17 C18 C24 -176.1(6) . .
O13 C25 C26 C27 16.2(10) . .
O13 C25 C26 C32 -160.6(6) . .
O14 C25 C26 C27 -163.1(7) . .
O14 C25 C26 C32 20.1(10) . .
O17 C33 C34 C35 -19.1(10) . .
O17 C33 C34 C40 157.4(6) . .
O18 C33 C34 C35 162.9(7) . .
O18 C33 C34 C40 -20.6(9) . .
O21 C41 C42 C43 22.7(11) . .
O21 C41 C42 C48 -157.1(7) . .
O22 C41 C42 C43 -154.1(7) . .
O22 C41 C42 C48 26.1(11) . .
C1 C2 C3 C4 -177.3(7) . .
C1 C2 C8 C6 179.2(6) . .
C2 C3 C4 C5 -2.4(13) . .
C3 C2 C8 C6 0.3(10) . .
C3 C4 C5 C6 1.2(13) . .
C4 C5 C6 C7 -176.1(7) . .
C4 C5 C6 C8 0.8(11) . .
C5 C6 C7 O3 19.4(10) . .
C5 C6 C7 O4 -159.9(7) . .
C5 C6 C8 C2 -1.5(10) . .
C7 C6 C8 C2 175.3(6) . .
C8 C2 C3 C4 1.7(12) . .
C8 C6 C7 O3 -157.4(6) . .
C8 C6 C7 O4 23.3(10) . .
C9 C10 C11 C12 -177.6(6) . .
C9 C10 C16 C15 -180.0(6) . .
C10 C11 C12 C13 174.2(6) . .
C10 C11 C12 C14 -3.5(10) . .
C11 C10 C16 C15 1.6(10) . .
C11 C12 C13 O7 -7.7(11) . .
C11 C12 C13 O8 174.4(7) . .
C11 C12 C14 C15 3.8(11) . .
C12 C14 C15 C16 -1.4(12) . .
C13 C12 C14 C15 -173.9(7) . .
C14 C12 C13 O7 170.0(7) . .
C14 C12 C13 O8 -7.9(10) . .
C14 C15 C16 C10 -1.4(11) . .
C16 C10 C11 C12 0.8(10) . .
C17 C18 C19 C20 -180.0(6) . .
C17 C18 C24 C22 179.6(6) . .
C18 C19 C20 C21 0.6(11) . .
C19 C18 C24 C22 0.5(9) . .
C19 C20 C21 C22 -0.1(11) . .
C20 C21 C22 C23 -178.2(6) . .
C20 C21 C22 C24 -0.2(10) . .
C21 C22 C23 O9 -167.6(7) . .
C21 C22 C23 O10 13.6(9) . .
C21 C22 C24 C18 0.0(9) . .
C23 C22 C24 C18 178.0(6) . .
C24 C18 C19 C20 -0.8(10) . .
C24 C22 C23 O9 14.4(9) . .
C24 C22 C23 O10 -164.4(6) . .
C25 C26 C27 C28 -178.4(7) . .
C25 C26 C32 C30 175.8(6) . .
C26 C27 C28 C29 2.5(14) . .
C27 C26 C32 C30 -1.1(10) . .
C27 C28 C29 C30 -0.7(14) . .
C28 C29 C30 C31 176.3(8) . .
C28 C29 C30 C32 -1.9(12) . .
C29 C30 C31 O15 -165.3(7) . .
C29 C30 C31 O16 12.6(10) . .
C29 C30 C32 C26 2.9(10) . .
C31 C30 C32 C26 -175.4(6) . .
C32 C26 C27 C28 -1.6(12) . .
C32 C30 C31 O15 12.9(9) . .
C32 C30 C31 O16 -169.1(6) . .
C33 C34 C35 C36 177.6(8) . .
C33 C34 C40 C38 -176.3(6) . .
C34 C35 C36 C37 -0.5(15) . .
C35 C34 C40 C38 0.3(10) . .
C35 C36 C37 C38 -1.5(16) . .
C36 C37 C38 C39 -177.7(9) . 2_666
C36 C37 C38 C40 2.9(14) . .
C37 C38 C40 C34 -2.3(12) . .
C39 C38 C40 C34 178.3(6) 2_666 .
C40 C34 C35 C36 1.1(12) . .
C41 C42 C43 C44 177.9(8) . .
C41 C42 C48 C46 -178.9(6) . .
C42 C43 C44 C45 1.2(14) . .
C43 C42 C48 C46 1.3(10) . .
C43 C44 C45 C46 0.9(13) . .
C44 C45 C46 C47 177.5(7) . .
C44 C45 C46 C48 -1.8(11) . .
C45 C46 C47 O23 2.9(9) . .
C45 C46 C47 O24 -177.0(6) . .
C45 C46 C48 C42 0.7(10) . .
C47 C46 C48 C42 -178.6(6) . .
C48 C42 C43 C44 -2.2(12) . .
C48 C46 C47 O23 -177.8(6) . .
C48 C46 C47 O24 2.3(9) . .
C50 N2 C49 O29 12(2) . .
C51 N2 C49 O29 177.5(13) . .
C53 N1 C52 O30 -176.2(12) . .
C54 N1 C52 O30 5.8(19) . .
